data_7224896
loop_
_publ_author_name
'Thu\'ery, Pierre'
'Harrowfield, Jack'

_publ_section_title
;
 Anchoring flexible uranyl dicarboxylate chains through stacking
 interactions of ancillary ligands on chiral U(vi) centres
;
_journal_issue 21
_journal_name_full CrystEngComm
_journal_page_first 3905
_journal_paper_doi 10.1039/C6CE00603E
_journal_volume 18
_journal_year 2016
_chemical_formula_sum 'C19 H18 N2 O6 U'
_chemical_formula_weight 608.38
_space_group_crystal_system orthorhombic
_space_group_IT_number 19
_space_group_name_Hall 'P 2ac 2ab'
_space_group_name_H-M_alt 'P 21 21 21'
_symmetry_space_group_name_Hall 'P 2ac 2ab'
_symmetry_space_group_name_H-M 'P 21 21 21'
_atom_sites_solution_hydrogens geom
_audit_creation_method SHELXL-2014
_audit_update_record
;
2016-03-14 deposited with the CCDC.
2016-04-11 downloaded from the CCDC.
;
_cell_angle_alpha 90
_cell_angle_beta 90
_cell_angle_gamma 90
_cell_formula_units_Z 4
_cell_length_a 7.4929(6)
_cell_length_b 11.4014(6)
_cell_length_c 21.3247(18)
_cell_measurement_reflns_used 63950
_cell_measurement_temperature 150(2)
_cell_measurement_theta_max 25.68
_cell_measurement_theta_min 3.25
_cell_volume 1821.8(2)
_computing_cell_refinement 'HKL2000 (Otwinowski & Minor, 1997)'
_computing_data_collection 'COLLECT (Nonius, 1998)'
_computing_data_reduction 'HKL2000 (Otwinowski & Minor, 1997)'
_computing_molecular_graphics 'SHELXTL (Sheldrick, 2008)'
_computing_publication_material 'SHELXTL (Sheldrick, 2008); PLATON (Spek, 2003)'
_computing_structure_refinement 'SHELXL (Sheldrick, 2015)'
_computing_structure_solution 'SHELXT (Sheldrick, 2015)'
_diffrn_ambient_temperature 150(2)
_diffrn_measured_fraction_theta_full 0.997
_diffrn_measured_fraction_theta_max 0.997
_diffrn_measurement_device_type 'Nonius Kappa-CCD area-detector diffractometer'
_diffrn_measurement_method 'two \f and six \w scans with 2\% steps (404 frames)'
_diffrn_radiation_monochromator graphite
_diffrn_radiation_source 'fine-focus sealed tube'
_diffrn_radiation_type MoK\a
_diffrn_radiation_wavelength 0.71073
_diffrn_reflns_av_R_equivalents 0.0253
_diffrn_reflns_av_unetI/netI 0.0287
_diffrn_reflns_Laue_measured_fraction_full 0.997
_diffrn_reflns_Laue_measured_fraction_max 0.997
_diffrn_reflns_limit_h_max 9
_diffrn_reflns_limit_h_min -9
_diffrn_reflns_limit_k_max 13
_diffrn_reflns_limit_k_min -13
_diffrn_reflns_limit_l_max 26
_diffrn_reflns_limit_l_min -25
_diffrn_reflns_number 63950
_diffrn_reflns_point_group_measured_fraction_full 0.998
_diffrn_reflns_point_group_measured_fraction_max 0.999
_diffrn_reflns_theta_full 25.242
_diffrn_reflns_theta_max 25.676
_diffrn_reflns_theta_min 3.253
_diffrn_standards_decay_% 0
_diffrn_standards_interval_time 0
_diffrn_standards_number 0
_exptl_absorpt_coefficient_mu 8.950
_exptl_absorpt_correction_T_max 0.489
_exptl_absorpt_correction_T_min 0.320
_exptl_absorpt_correction_type multi-scan
_exptl_absorpt_process_details 'SCALEPACK (Otwinowski & Minor, 1997)'
_exptl_crystal_colour 'translucent light yellow'
_exptl_crystal_density_diffrn 2.218
_exptl_crystal_description platelet
_exptl_crystal_F_000 1144
_exptl_crystal_size_max 0.17
_exptl_crystal_size_mid 0.14
_exptl_crystal_size_min 0.08
_refine_diff_density_max 0.878
_refine_diff_density_min -1.525
_refine_diff_density_rms 0.163
_refine_ls_abs_structure_details
;
 Refined as an inversion twin.
;
_refine_ls_abs_structure_Flack 0.073(17)
_refine_ls_extinction_method none
_refine_ls_goodness_of_fit_ref 1.086
_refine_ls_hydrogen_treatment constr
_refine_ls_matrix_type full
_refine_ls_number_parameters 254
_refine_ls_number_reflns 3445
_refine_ls_number_restraints 0
_refine_ls_restrained_S_all 1.086
_refine_ls_R_factor_all 0.0326
_refine_ls_R_factor_gt 0.0297
_refine_ls_shift/su_max 0.001
_refine_ls_shift/su_mean 0.000
_refine_ls_structure_factor_coef Fsqd
_refine_ls_weighting_details 'w=1/[\s^2^(Fo^2^)+(0.0608P)^2^+0.9082P] where P=(Fo^2^+2Fc^2^)/3'
_refine_ls_weighting_scheme calc
_refine_ls_wR_factor_gt 0.0845
_refine_ls_wR_factor_ref 0.0857
_reflns_Friedel_coverage 0.730
_reflns_Friedel_fraction_full 1.000
_reflns_Friedel_fraction_max 1.000
_reflns_number_gt 3239
_reflns_number_total 3445
_reflns_threshold_expression 'I > 2\s(I)'
_cod_data_source_file c6ce00603e1.cif
_cod_data_source_block 2
_cod_depositor_comments 'Adding full bibliography for 7224895--7224902.cif.'
_cod_database_code 7224896
_shelx_space_group_comment
;
The symmetry employed for this shelxl refinement is uniquely defined
by the following loop, which should always be used as a source of
symmetry information in preference to the above space-group names.
They are only intended as comments.
;
_shelxl_version_number 2014-3

loop_
_space_group_symop_operation_xyz
'x, y, z'
'-x+1/2, -y, z+1/2'
'-x, y+1/2, -z+1/2'
'x+1/2, -y+1/2, -z'

loop_
_atom_site_label
_atom_site_type_symbol
_atom_site_fract_x
_atom_site_fract_y
_atom_site_fract_z
_atom_site_U_iso_or_equiv
_atom_site_adp_type
_atom_site_occupancy
_atom_site_site_symmetry_order
_atom_site_calc_flag
_atom_site_refinement_flags_posn
_atom_site_refinement_flags_adp
U1 U 0.33547(5) 0.04226(3) 0.62281(2) 0.02434(14) Uani 1 1 d . .
O1 O 0.1084(10) 0.0073(7) 0.6095(4) 0.0314(18) Uani 1 1 d . .
O2 O 0.5614(9) 0.0752(7) 0.6401(4) 0.0307(18) Uani 1 1 d . .
O3 O 0.2611(11) 0.2385(6) 0.5844(4) 0.0306(18) Uani 1 1 d . .
O4 O 0.3927(11) 0.1253(7) 0.5173(3) 0.0290(17) Uani 1 1 d . .
O5 O 0.4130(14) 0.9040(7) 0.5403(4) 0.041(2) Uani 1 1 d . .
O6 O 0.4035(11) 0.8301(6) 0.6346(4) 0.0315(17) Uani 1 1 d . .
N1 N 0.2829(12) 0.1983(7) 0.7132(4) 0.024(2) Uani 1 1 d . .
N2 N 0.2468(13) -0.0352(7) 0.7378(4) 0.0269(19) Uani 1 1 d . .
C1 C 0.3304(17) 0.2258(9) 0.5312(5) 0.026(2) Uani 1 1 d . .
C2 C 0.3393(17) 0.3225(8) 0.4838(5) 0.025(2) Uani 1 1 d . .
H2A H 0.2422 0.3117 0.4529 0.030 Uiso 1 1 calc R U
H2B H 0.4542 0.3172 0.4611 0.030 Uiso 1 1 calc R U
C3 C 0.3227(15) 0.4458(9) 0.5134(5) 0.031(2) Uani 1 1 d . .
H3A H 0.3124 0.5046 0.4794 0.037 Uiso 1 1 calc R U
H3B H 0.2118 0.4492 0.5386 0.037 Uiso 1 1 calc R U
C4 C 0.4810(14) 0.4783(8) 0.5554(5) 0.024(2) Uani 1 1 d . .
H4A H 0.5029 0.4135 0.5853 0.029 Uiso 1 1 calc R U
H4B H 0.5889 0.4869 0.5290 0.029 Uiso 1 1 calc R U
C5 C 0.4523(15) 0.5914(9) 0.5921(5) 0.027(2) Uani 1 1 d . .
H5A H 0.3386 0.5868 0.6156 0.033 Uiso 1 1 calc R U
H5B H 0.5504 0.6019 0.6227 0.033 Uiso 1 1 calc R U
C6 C 0.4473(19) 0.6951(9) 0.5477(5) 0.035(3) Uani 1 1 d . .
H6A H 0.3498 0.6817 0.5172 0.042 Uiso 1 1 calc R U
H6B H 0.5606 0.6961 0.5238 0.042 Uiso 1 1 calc R U
C7 C 0.4209(17) 0.8157(10) 0.5764(6) 0.033(3) Uani 1 1 d . .
C8 C 0.3172(16) 0.3146(10) 0.7051(5) 0.032(2) Uani 1 1 d . .
H8 H 0.3718 0.3389 0.6671 0.038 Uiso 1 1 calc R U
C9 C 0.2771(17) 0.3986(10) 0.7492(5) 0.034(3) Uani 1 1 d . .
H9 H 0.3074 0.4782 0.7413 0.041 Uiso 1 1 calc R U
C10 C 0.1948(15) 0.3695(11) 0.8039(5) 0.032(2) Uani 1 1 d . .
H10 H 0.1615 0.4285 0.8332 0.038 Uiso 1 1 calc R U
C11 C 0.1600(16) 0.2513(10) 0.8164(5) 0.030(2) Uani 1 1 d . .
C12 C 0.2088(13) 0.1657(9) 0.7700(5) 0.025(2) Uani 1 1 d . .
C13 C 0.1875(13) 0.0407(9) 0.7823(5) 0.025(2) Uani 1 1 d . .
C14 C 0.1193(15) 0.0076(11) 0.8405(6) 0.034(3) Uani 1 1 d . .
C15 C 0.0666(16) 0.0938(12) 0.8855(6) 0.039(3) Uani 1 1 d . .
H15 H 0.0181 0.0692 0.9245 0.047 Uiso 1 1 calc R U
C16 C 0.0838(15) 0.2065(10) 0.8740(6) 0.034(2) Uani 1 1 d . .
H16 H 0.0445 0.2608 0.9049 0.041 Uiso 1 1 calc R U
C17 C 0.1060(15) -0.1122(11) 0.8534(5) 0.032(3) Uani 1 1 d . .
H17 H 0.0561 -0.1387 0.8918 0.039 Uiso 1 1 calc R U
C18 C 0.1674(19) -0.1920(11) 0.8089(5) 0.039(3) Uani 1 1 d . .
H18 H 0.1647 -0.2739 0.8171 0.047 Uiso 1 1 calc R U
C19 C 0.2322(15) -0.1499(9) 0.7527(5) 0.029(2) Uani 1 1 d . .
H19 H 0.2693 -0.2057 0.7222 0.035 Uiso 1 1 calc R U

loop_
_atom_site_aniso_label
_atom_site_aniso_U_11
_atom_site_aniso_U_22
_atom_site_aniso_U_33
_atom_site_aniso_U_23
_atom_site_aniso_U_13
_atom_site_aniso_U_12
U1 0.0308(2) 0.0223(2) 0.0199(2) 0.00040(16) -0.00029(17) -0.00078(16)
O1 0.030(4) 0.029(4) 0.035(4) 0.003(3) -0.004(3) -0.007(3)
O2 0.031(4) 0.029(4) 0.032(4) 0.001(3) -0.004(3) -0.003(3)
O3 0.040(4) 0.027(4) 0.025(4) 0.002(3) 0.005(4) 0.010(3)
O4 0.045(5) 0.024(4) 0.018(4) 0.001(3) 0.004(3) 0.001(3)
O5 0.083(6) 0.017(4) 0.022(4) 0.007(3) 0.012(4) 0.007(4)
O6 0.054(4) 0.019(3) 0.022(4) -0.006(3) 0.002(4) -0.001(3)
N1 0.035(5) 0.012(4) 0.024(5) -0.005(3) 0.000(4) -0.001(3)
N2 0.029(4) 0.028(5) 0.024(4) -0.001(4) -0.002(4) -0.008(4)
C1 0.031(5) 0.027(5) 0.021(5) 0.002(4) -0.001(5) -0.005(5)
C2 0.034(5) 0.020(5) 0.021(5) -0.004(4) 0.002(5) -0.008(5)
C3 0.031(5) 0.030(5) 0.032(6) 0.006(5) 0.004(5) 0.009(5)
C4 0.029(5) 0.018(5) 0.026(5) -0.003(4) -0.002(5) 0.003(4)
C5 0.039(7) 0.020(5) 0.023(6) 0.003(4) 0.000(5) 0.003(4)
C6 0.066(9) 0.016(5) 0.024(6) -0.002(4) 0.005(5) -0.005(5)
C7 0.044(6) 0.028(6) 0.028(6) 0.009(5) -0.002(5) -0.001(5)
C8 0.038(7) 0.030(6) 0.028(6) 0.005(4) 0.001(5) -0.002(5)
C9 0.039(7) 0.033(7) 0.029(6) -0.003(5) -0.007(5) -0.006(5)
C10 0.031(6) 0.038(6) 0.027(6) -0.003(5) -0.003(5) -0.001(5)
C11 0.020(5) 0.041(6) 0.029(6) -0.011(4) -0.002(5) -0.002(5)
C12 0.026(6) 0.029(6) 0.020(5) -0.005(4) -0.001(4) 0.004(4)
C13 0.024(5) 0.028(5) 0.023(5) 0.005(4) -0.002(4) -0.002(4)
C14 0.027(7) 0.042(7) 0.032(6) 0.006(5) -0.003(5) -0.008(5)
C15 0.040(6) 0.057(8) 0.020(6) 0.004(6) 0.010(5) 0.002(5)
C16 0.035(5) 0.040(6) 0.026(6) -0.007(6) 0.002(5) -0.001(5)
C17 0.030(6) 0.042(7) 0.024(6) 0.012(5) -0.003(4) -0.004(5)
C18 0.042(6) 0.040(7) 0.035(7) 0.009(5) -0.003(6) 0.014(6)
C19 0.036(6) 0.026(6) 0.025(6) 0.004(5) -0.002(5) 0.001(5)

loop_
_atom_type_symbol
_atom_type_description
_atom_type_scat_dispersion_real
_atom_type_scat_dispersion_imag
_atom_type_scat_source
C C 0.0033 0.0016 'International Tables Vol C Tables 4.2.6.8 and 6.1.1.4'
H H 0.0000 0.0000 'International Tables Vol C Tables 4.2.6.8 and 6.1.1.4'
N N 0.0061 0.0033 'International Tables Vol C Tables 4.2.6.8 and 6.1.1.4'
O O 0.0106 0.0060 'International Tables Vol C Tables 4.2.6.8 and 6.1.1.4'
U U -9.6767 9.6646 'International Tables Vol C Tables 4.2.6.8 and 6.1.1.4'

loop_
_geom_angle_atom_site_label_1
_geom_angle_atom_site_label_2
_geom_angle_atom_site_label_3
_geom_angle
_geom_angle_site_symmetry_1
_geom_angle_site_symmetry_3
O1 U1 O2 177.1(4) . .
O1 U1 O5 88.2(4) . 1_545
O2 U1 O5 93.4(3) . 1_545
O1 U1 O3 86.2(3) . .
O2 U1 O3 95.4(3) . .
O5 U1 O3 113.9(2) 1_545 .
O1 U1 O4 96.2(3) . .
O2 U1 O4 86.7(3) . .
O5 U1 O4 63.2(2) 1_545 .
O3 U1 O4 52.1(2) . .
O1 U1 O6 89.7(3) . 1_545
O2 U1 O6 89.4(3) . 1_545
O5 U1 O6 52.7(2) 1_545 1_545
O3 U1 O6 166.1(2) . 1_545
O4 U1 O6 115.4(3) . 1_545
O1 U1 N1 97.1(3) . .
O2 U1 N1 81.3(3) . .
O5 U1 N1 174.7(3) 1_545 .
O3 U1 N1 66.2(3) . .
O4 U1 N1 115.4(3) . .
O6 U1 N1 127.6(3) 1_545 .
O1 U1 N2 80.5(3) . .
O2 U1 N2 96.6(3) . .
O5 U1 N2 120.4(2) 1_545 .
O3 U1 N2 123.3(3) . .
O4 U1 N2 174.8(3) . .
O6 U1 N2 68.8(3) 1_545 .
N1 U1 N2 61.4(3) . .
C1 O3 U1 95.9(6) . .
C1 O4 U1 94.0(6) . .
C7 O5 U1 95.0(7) . 1_565
C7 O6 U1 92.8(7) . 1_565
C8 N1 C12 116.6(9) . .
C8 N1 U1 122.2(7) . .
C12 N1 U1 121.1(7) . .
C19 N2 C13 115.3(9) . .
C19 N2 U1 123.5(7) . .
C13 N2 U1 120.5(6) . .
O3 C1 O4 117.7(9) . .
O3 C1 C2 122.9(9) . .
O4 C1 C2 119.4(9) . .
C1 C2 C3 113.0(8) . .
C1 C2 H2A 109.0 . .
C3 C2 H2A 109.0 . .
C1 C2 H2B 109.0 . .
C3 C2 H2B 109.0 . .
H2A C2 H2B 107.8 . .
C4 C3 C2 113.4(9) . .
C4 C3 H3A 108.9 . .
C2 C3 H3A 108.9 . .
C4 C3 H3B 108.9 . .
C2 C3 H3B 108.9 . .
H3A C3 H3B 107.7 . .
C5 C4 C3 113.4(9) . .
C5 C4 H4A 108.9 . .
C3 C4 H4A 108.9 . .
C5 C4 H4B 108.9 . .
C3 C4 H4B 108.9 . .
H4A C4 H4B 107.7 . .
C6 C5 C4 110.0(8) . .
C6 C5 H5A 109.7 . .
C4 C5 H5A 109.7 . .
C6 C5 H5B 109.7 . .
C4 C5 H5B 109.7 . .
H5A C5 H5B 108.2 . .
C5 C6 C7 117.2(9) . .
C5 C6 H6A 108.0 . .
C7 C6 H6A 108.0 . .
C5 C6 H6B 108.0 . .
C7 C6 H6B 108.0 . .
H6A C6 H6B 107.2 . .
O6 C7 O5 119.3(11) . .
O6 C7 C6 122.0(10) . .
O5 C7 C6 118.7(10) . .
N1 C8 C9 123.4(11) . .
N1 C8 H8 118.3 . .
C9 C8 H8 118.3 . .
C10 C9 C8 121.0(11) . .
C10 C9 H9 119.5 . .
C8 C9 H9 119.5 . .
C9 C10 C11 118.9(11) . .
C9 C10 H10 120.6 . .
C11 C10 H10 120.6 . .
C10 C11 C12 118.4(10) . .
C10 C11 C16 125.1(10) . .
C12 C11 C16 116.4(10) . .
N1 C12 C11 121.5(10) . .
N1 C12 C13 117.6(9) . .
C11 C12 C13 120.8(10) . .
N2 C13 C14 124.7(10) . .
N2 C13 C12 117.5(9) . .
C14 C13 C12 117.6(10) . .
C13 C14 C17 117.8(12) . .
C13 C14 C15 120.8(11) . .
C17 C14 C15 121.4(11) . .
C16 C15 C14 121.4(12) . .
C16 C15 H15 119.3 . .
C14 C15 H15 119.3 . .
C15 C16 C11 122.7(11) . .
C15 C16 H16 118.6 . .
C11 C16 H16 118.6 . .
C18 C17 C14 118.7(11) . .
C18 C17 H17 120.6 . .
C14 C17 H17 120.6 . .
C19 C18 C17 118.8(11) . .
C19 C18 H18 120.6 . .
C17 C18 H18 120.6 . .
N2 C19 C18 124.7(11) . .
N2 C19 H19 117.7 . .
C18 C19 H19 117.7 . .

loop_
_geom_bond_atom_site_label_1
_geom_bond_atom_site_label_2
_geom_bond_distance
_geom_bond_site_symmetry_2
U1 O1 1.770(7) .
U1 O2 1.773(7) .
U1 O5 2.432(8) 1_545
U1 O3 2.447(7) .
U1 O4 2.477(7) .
U1 O6 2.485(7) 1_545
U1 N1 2.652(8) .
U1 N2 2.690(9) .
O3 C1 1.257(13) .
O4 C1 1.273(13) .
O5 C7 1.269(13) .
O5 U1 2.432(8) 1_565
O6 C7 1.259(15) .
O6 U1 2.485(7) 1_565
N1 C8 1.361(14) .
N1 C12 1.384(14) .
N2 C19 1.350(14) .
N2 C13 1.359(13) .
C1 C2 1.496(13) .
C2 C3 1.546(14) .
C2 H2A 0.9900 .
C2 H2B 0.9900 .
C3 C4 1.532(15) .
C3 H3A 0.9900 .
C3 H3B 0.9900 .
C4 C5 1.524(14) .
C4 H4A 0.9900 .
C4 H4B 0.9900 .
C5 C6 1.515(14) .
C5 H5A 0.9900 .
C5 H5B 0.9900 .
C6 C7 1.518(16) .
C6 H6A 0.9900 .
C6 H6B 0.9900 .
C8 C9 1.375(16) .
C8 H8 0.9500 .
C9 C10 1.362(17) .
C9 H9 0.9500 .
C10 C11 1.398(17) .
C10 H10 0.9500 .
C11 C12 1.437(14) .
C11 C16 1.448(17) .
C12 C13 1.458(15) .
C13 C14 1.395(16) .
C14 C17 1.397(17) .
C14 C15 1.428(18) .
C15 C16 1.314(19) .
C15 H15 0.9500 .
C16 H16 0.9500 .
C17 C18 1.394(17) .
C17 H17 0.9500 .
C18 C19 1.379(17) .
C18 H18 0.9500 .
C19 H19 0.9500 .
